data_4116748
loop_
_publ_author_name
'Aya Tanatani'
'Kentaro Yamaguchi'
'Isao Azumaya'
'Ryuuta Fukutomi'
'Koichi Shudo'
'Hiroyuki Kagechika'

_publ_section_title
;
 N-Methylated Diphenylguanidines: Conformations, Propeller-Type Molecular
 Chirality, and Construction of Water-Soluble Oligomers with Multilayered
 Aromatic Structures
;
_journal_name_full 'Journal of the American Chemical Society'
_journal_page_first 6433
_journal_page_last 6442
_journal_paper_doi 10.1021/ja9806534
_journal_volume 120
_journal_year 1998
_chemical_formula_sum 'C13 H13 N3'
_chemical_formula_weight 211.27
_space_group_IT_number 14
_symmetry_cell_setting monoclinic
_symmetry_Int_Tables_number 14
_symmetry_space_group_name_Hall '-P 2ybc'
_symmetry_space_group_name_H-M 'P 1 21/c 1'
_audit_creation_date 'Fri Jan  9 14:00:04 1998'
_audit_creation_method 'from TEXRAY.INF file'
_cell_angle_alpha 90
_cell_angle_beta 96.66(1)
_cell_angle_gamma 90
_cell_formula_units_Z 8
_cell_length_a 8.906(2)
_cell_length_b 12.342(1)
_cell_length_c 21.335(2)
_cell_measurement_reflns_used 20
_cell_measurement_temperature 296.2
_cell_measurement_theta_max 15.7
_cell_measurement_theta_min 14.1
_cell_volume 2329.3(6)
_computing_cell_refinement 'Rigaku/AFC Diffractometer Control'
_computing_data_collection 'Rigaku/AFC Diffractometer Control'
_computing_data_reduction teXsan
_computing_publication_material teXsan
_computing_structure_refinement teXsan
_computing_structure_solution SHELXS86
_diffrn_ambient_temperature 296.2
_diffrn_measurement_device 'Rigaku AFC7S'
_diffrn_measurement_method \w-2\q
_diffrn_orient_matrix_UB_11 -0.01580
_diffrn_orient_matrix_UB_12 0.08019
_diffrn_orient_matrix_UB_13 -0.00205
_diffrn_orient_matrix_UB_21 0.02721
_diffrn_orient_matrix_UB_22 0.00494
_diffrn_orient_matrix_UB_23 0.04672
_diffrn_orient_matrix_UB_31 0.10859
_diffrn_orient_matrix_UB_32 0.01048
_diffrn_orient_matrix_UB_33 -0.00631
_diffrn_radiation_detector 'scintillation counter'
_diffrn_radiation_monochromator graphite
_diffrn_radiation_source 'Rigaku sealed tube'
_diffrn_radiation_type 'Cu K\a'
_diffrn_radiation_wavelength 1.5418
_diffrn_reflns_av_R_equivalents 0.021
_diffrn_reflns_av_sigmaI/netI 0.051
_diffrn_reflns_limit_h_max 10
_diffrn_reflns_limit_h_min 0
_diffrn_reflns_limit_k_max 13
_diffrn_reflns_limit_k_min 0
_diffrn_reflns_limit_l_max 23
_diffrn_reflns_limit_l_min -23
_diffrn_reflns_number 3913
_diffrn_reflns_reduction_process 'Lp corrections applied'
_diffrn_reflns_theta_max 60.08
_diffrn_reflns_theta_min 2.09
_diffrn_standards_decay_% -0.79
_diffrn_standards_interval_count 150
_diffrn_standards_number 3
_exptl_absorpt_coefficient_mu 0.583
_exptl_absorpt_correction_type none
_exptl_crystal_colour colorless
_exptl_crystal_density_diffrn 1.205
_exptl_crystal_description prismatic
_exptl_crystal_F_000 896.00
_exptl_crystal_size_max 0.480
_exptl_crystal_size_mid 0.300
_exptl_crystal_size_min 0.300
_refine_diff_density_max 0.16
_refine_diff_density_min -0.13
_refine_ls_extinction_coef 0.269(3)
_refine_ls_extinction_method 'Zachariasen(1967) type 2 gaussian isotropic'
_refine_ls_goodness_of_fit_obs 3.718
_refine_ls_hydrogen_treatment refU
_refine_ls_matrix_type full
_refine_ls_number_constraints 0
_refine_ls_number_parameters 316
_refine_ls_number_reflns 2677
_refine_ls_number_restraints 0
_refine_ls_R_factor_obs 0.0477
_refine_ls_shift/esd_max 1.4670
_refine_ls_shift/esd_mean 0.0400
_refine_ls_structure_factor_coef F
_refine_ls_weighting_details 'w = 1/[\s^2^(Fo) + 0.00000|Fo|^2^]'
_refine_ls_weighting_scheme calc
_refine_ls_wR_factor_obs 0.0391
_reflns_number_observed 2677
_reflns_number_total 3650
_reflns_observed_criterion >3.0sigma(I)
_cod_data_source_file ja9806534_02.cif
_cod_data_source_block Compound_1_Racemic_Crystal
_cod_depositor_comments
;
The following automatic conversions were performed:

'_refine_ls_weighting_scheme' value 'w = 1/[\s^2^(Fo) +
0.00000|Fo|^2^]' was changed to 'calc'. New tag
'_refine_ls_weighting_details' was created. The value of the new tag
was set to 'w = 1/[\s^2^(Fo) + 0.00000|Fo|^2^]'.

Automatic conversion script
Id: cif_fix_values 3143 2015-03-26 13:38:13Z robertas 
;
_cod_original_cell_volume 2329.1(6)
_cod_original_sg_symbol_H-M 'P 21/c '
_cod_original_formula_sum 'C13 H13 N3 '
_cod_database_code 4116748

loop_
_symmetry_equiv_pos_as_xyz
x,y,z
-x,1/2+y,1/2-z
-x,-y,-z
x,1/2-y,1/2+z

loop_
_atom_site_aniso_label
_atom_site_aniso_U_11
_atom_site_aniso_U_22
_atom_site_aniso_U_33
_atom_site_aniso_U_12
_atom_site_aniso_U_13
_atom_site_aniso_U_23
N(1) 0.046(1) 0.062(2) 0.052(2) 0.009(1) 0.003(1) -0.006(1)
N(2) 0.056(2) 0.065(2) 0.053(2) 0.014(1) -0.007(1) -0.006(1)
N(3) 0.075(2) 0.057(2) 0.055(2) 0.017(2) -0.006(1) -0.008(1)
N(4) 0.045(2) 0.059(2) 0.079(2) 0.001(1) 0.004(1) -0.012(1)
N(5) 0.049(2) 0.068(2) 0.097(2) -0.008(1) 0.004(2) -0.020(2)
N(6) 0.048(2) 0.050(2) 0.072(2) -0.002(1) 0.015(1) -0.006(1)
C(1) 0.057(2) 0.055(2) 0.047(2) 0.004(2) 0.005(2) 0.003(2)
C(2) 0.058(2) 0.053(2) 0.050(2) -0.001(2) 0.005(2) -0.006(2)
C(3) 0.108(3) 0.069(3) 0.066(2) 0.024(2) -0.003(2) -0.016(2)
C(4) 0.118(4) 0.083(3) 0.067(3) 0.006(3) -0.003(2) -0.027(2)
C(5) 0.095(3) 0.079(3) 0.055(2) -0.013(2) -0.001(2) -0.004(2)
C(6) 0.105(3) 0.069(3) 0.061(2) 0.004(2) -0.014(2) 0.001(2)
C(7) 0.086(3) 0.055(2) 0.057(2) 0.004(2) -0.004(2) -0.005(2)
C(8) 0.045(2) 0.058(2) 0.046(2) 0.013(2) 0.000(1) 0.004(2)
C(9) 0.047(2) 0.072(2) 0.062(2) 0.007(2) 0.006(2) -0.003(2)
C(10) 0.063(2) 0.094(3) 0.064(2) 0.021(2) 0.012(2) -0.013(2)
C(11) 0.081(3) 0.070(3) 0.079(3) 0.019(2) -0.003(2) -0.019(2)
C(12) 0.077(3) 0.056(2) 0.080(3) 0.002(2) 0.001(2) -0.002(2)
C(13) 0.064(2) 0.060(2) 0.057(2) 0.005(2) 0.010(2) 0.006(2)
C(14) 0.053(2) 0.057(2) 0.047(2) -0.006(2) 0.003(2) -0.003(2)
C(15) 0.044(2) 0.052(2) 0.064(2) -0.005(1) 0.004(2) -0.003(2)
C(16) 0.093(3) 0.064(2) 0.061(2) -0.003(2) 0.012(2) -0.001(2)
C(17) 0.104(3) 0.060(3) 0.099(3) 0.002(2) 0.006(3) 0.012(3)
C(18) 0.074(3) 0.054(3) 0.126(4) -0.001(2) 0.004(3) -0.013(3)
C(19) 0.069(3) 0.075(3) 0.084(3) -0.002(2) 0.012(2) -0.028(2)
C(20) 0.054(2) 0.064(2) 0.067(2) -0.001(2) 0.010(2) -0.004(2)
C(21) 0.053(2) 0.063(2) 0.056(2) -0.005(2) 0.017(2) -0.010(2)
C(22) 0.081(3) 0.060(2) 0.084(3) -0.009(2) 0.001(2) 0.003(2)
C(23) 0.112(4) 0.066(3) 0.107(4) -0.019(3) 0.013(3) 0.002(2)
C(24) 0.097(3) 0.086(3) 0.094(3) -0.035(3) 0.027(3) -0.024(3)
C(25) 0.063(3) 0.110(4) 0.094(3) -0.009(2) 0.012(2) -0.042(3)
C(26) 0.058(2) 0.078(3) 0.085(3) 0.002(2) 0.006(2) -0.027(2)

loop_
_atom_site_label
_atom_site_fract_x
_atom_site_fract_y
_atom_site_fract_z
_atom_site_U_iso_or_equiv
_atom_site_thermal_displace_type
_atom_site_calc_flag
_atom_site_occupancy
_atom_site_refinement_flags
N(1) 0.0264(3) 0.1098(2) 0.4107(1) 0.0535(8) Uani d 1.00 .
N(2) 0.2684(3) 0.0409(2) 0.4487(1) 0.0590(8) Uani d 1.00 .
N(3) 0.1434(3) -0.0265(2) 0.3586(1) 0.0635(9) Uani d 1.00 .
N(4) 0.3108(3) 0.5580(2) 0.1260(1) 0.0613(9) Uani d 1.00 .
N(5) 0.2254(3) 0.3869(2) 0.1058(1) 0.072(1) Uani d 1.00 .
N(6) 0.4824(3) 0.4253(2) 0.1040(1) 0.0559(8) Uani d 1.00 .
C(1) 0.1418(3) 0.0484(2) 0.4069(1) 0.0528(10) Uani d 1.00 .
C(2) 0.0654(3) -0.0223(2) 0.2969(1) 0.0539(10) Uani d 1.00 .
C(3) 0.0822(4) -0.1099(3) 0.2583(2) 0.082(1) Uani d 1.00 .
C(4) 0.0113(5) -0.1112(3) 0.1972(2) 0.090(2) Uani d 1.00 .
C(5) -0.0745(4) -0.0254(3) 0.1738(2) 0.077(1) Uani d 1.00 .
C(6) -0.0900(4) 0.0613(3) 0.2119(2) 0.080(1) Uani d 1.00 .
C(7) -0.0209(4) 0.0640(3) 0.2731(2) 0.067(1) Uani d 1.00 .
C(8) 0.0424(3) 0.1933(2) 0.4565(1) 0.0500(9) Uani d 1.00 .
C(9) -0.0583(3) 0.1988(3) 0.5012(1) 0.060(1) Uani d 1.00 .
C(10) -0.0479(4) 0.2814(3) 0.5451(2) 0.073(1) Uani d 1.00 .
C(11) 0.0617(4) 0.3596(3) 0.5451(2) 0.078(1) Uani d 1.00 .
C(12) 0.1613(4) 0.3561(3) 0.5000(2) 0.071(1) Uani d 1.00 .
C(13) 0.1521(4) 0.2737(3) 0.4563(1) 0.060(1) Uani d 1.00 .
C(14) 0.3478(3) 0.4533(2) 0.1121(1) 0.0526(10) Uani d 1.00 .
C(15) 0.5082(3) 0.3138(2) 0.0943(1) 0.0532(10) Uani d 1.00 .
C(16) 0.5100(4) 0.2400(3) 0.1427(2) 0.072(1) Uani d 1.00 .
C(17) 0.5379(5) 0.1319(3) 0.1338(2) 0.088(2) Uani d 1.00 .
C(18) 0.5690(4) 0.0952(3) 0.0761(2) 0.085(2) Uani d 1.00 .
C(19) 0.5720(4) 0.1676(3) 0.0274(2) 0.076(1) Uani d 1.00 .
C(20) 0.5423(3) 0.2764(3) 0.0363(2) 0.061(1) Uani d 1.00 .
C(21) 0.4070(3) 0.6422(3) 0.1483(1) 0.057(1) Uani d 1.00 .
C(22) 0.3525(4) 0.7460(3) 0.1402(2) 0.076(1) Uani d 1.00 .
C(23) 0.4364(5) 0.8337(3) 0.1633(2) 0.095(2) Uani d 1.00 .
C(24) 0.5790(5) 0.8181(4) 0.1942(2) 0.091(2) Uani d 1.00 .
C(25) 0.6347(4) 0.7157(4) 0.2029(2) 0.089(2) Uani d 1.00 .
C(26) 0.5489(4) 0.6267(3) 0.1805(2) 0.074(1) Uani d 1.00 .
H(1) 0.1401 -0.1706 0.2742 0.09(1) Uiso calc 1.00 S
H(2) 0.0240 -0.1717 0.1707 0.17(2) Uiso calc 1.00 S
H(3) -0.1234 -0.0264 0.1315 0.11(1) Uiso calc 1.00 S
H(4) -0.1472 0.1221 0.1956 0.10(1) Uiso calc 1.00 S
H(5) -0.0337 0.1255 0.2991 0.11(1) Uiso calc 1.00 S
H(6) -0.1343 0.1451 0.5022 0.065(10) Uiso calc 1.00 S
H(7) -0.1161 0.2859 0.5759 0.08(1) Uiso calc 1.00 S
H(8) 0.0701 0.4170 0.5757 0.10(1) Uiso calc 1.00 S
H(9) 0.2360 0.4115 0.4996 0.08(1) Uiso calc 1.00 S
H(10) 0.2219 0.2724 0.4258 0.053(8) Uiso calc 1.00 S
H(11) 0.4914 0.2640 0.1832 0.08(1) Uiso calc 1.00 S
H(12) 0.5344 0.0813 0.1673 0.11(1) Uiso calc 1.00 S
H(13) 0.5880 0.0198 0.0697 0.12(1) Uiso calc 1.00 S
H(14) 0.5953 0.1421 -0.0123 0.10(1) Uiso calc 1.00 S
H(15) 0.5451 0.3257 0.0024 0.063(10) Uiso calc 1.00 S
H(16) 0.2541 0.7566 0.1177 0.09(1) Uiso calc 1.00 S
H(17) 0.3940 0.9056 0.1571 0.12(2) Uiso calc 1.00 S
H(18) 0.6364 0.8800 0.2090 0.10(1) Uiso calc 1.00 S
H(19) 0.7330 0.7065 0.2237 0.11(1) Uiso calc 1.00 S
H(20) 0.5875 0.5550 0.1877 0.10(1) Uiso calc 1.00 S
H(21) 0.1250 0.4123 0.1123 0.11(1) Uiso calc 1.00 S
H(22) 0.2326 0.3117 0.0937 0.10(1) Uiso calc 1.00 S
H(23) 0.2023 0.5757 0.1189 0.064(9) Uiso calc 1.00 S
H(25) 0.2849 0.0886 0.4849 0.09(1) Uiso calc 1.00 S
H(26) 0.3475 -0.0111 0.4438 0.11(1) Uiso calc 1.00 S
H(28) 0.2056 -0.0909 0.3682 0.13(1) Uiso calc 1.00 S

loop_
_atom_type_symbol
_atom_type_oxidation_number
_atom_type_number_in_cell
_atom_type_scat_dispersion_real
_atom_type_scat_dispersion_imag
_atom_type_scat_source
C 0 104 0.018 0.009
;International Tables for Crystallography
(1992, Vol. C, Tables 4.2.6.8 and 6.1.1.1)
;
H 0 104 0.000 0.000
;International Tables for Crystallography
(1992, Vol. C, Table 6.1.1.2)
;
N 0 24 0.031 0.018
;International Tables for Crystallography
(1992, Vol. C, Tables 4.2.6.8 and 6.1.1.1)
;

loop_
_geom_angle_atom_site_label_1
_geom_angle_atom_site_label_2
_geom_angle_atom_site_label_3
_geom_angle
_geom_angle_site_symmetry_1
_geom_angle_site_symmetry_2
_geom_angle_site_symmetry_3
_geom_angle_publ_flag
C(1) N(1) C(8) 117.1(2) 1_555 1_555 1_555 yes
C(1) N(2) H(25) 121.4(3) 1_555 1_555 1_555 no
C(1) N(2) H(26) 122.3(3) 1_555 1_555 1_555 no
H(25) N(2) H(26) 116.3(2) 1_555 1_555 1_555 no
C(1) N(3) C(2) 128.3(3) 1_555 1_555 1_555 yes
C(1) N(3) H(28) 116.2(2) 1_555 1_555 1_555 no
C(2) N(3) H(28) 115.5(2) 1_555 1_555 1_555 no
C(14) N(4) C(21) 128.4(3) 1_555 1_555 1_555 yes
C(14) N(4) H(23) 115.5(3) 1_555 1_555 1_555 no
C(21) N(4) H(23) 116.2(3) 1_555 1_555 1_555 no
C(14) N(5) H(21) 122.2(3) 1_555 1_555 1_555 no
C(14) N(5) H(22) 121.9(3) 1_555 1_555 1_555 no
H(21) N(5) H(22) 116.0(3) 1_555 1_555 1_555 no
C(14) N(6) C(15) 117.0(3) 1_555 1_555 1_555 yes
N(1) C(1) N(2) 127.4(3) 1_555 1_555 1_555 yes
N(1) C(1) N(3) 121.1(3) 1_555 1_555 1_555 yes
N(2) C(1) N(3) 111.3(3) 1_555 1_555 1_555 yes
N(3) C(2) C(3) 116.8(3) 1_555 1_555 1_555 yes
N(3) C(2) C(7) 124.3(3) 1_555 1_555 1_555 yes
C(3) C(2) C(7) 118.9(3) 1_555 1_555 1_555 yes
C(2) C(3) C(4) 120.2(4) 1_555 1_555 1_555 yes
C(2) C(3) H(1) 119.9(3) 1_555 1_555 1_555 no
C(4) C(3) H(1) 119.8(4) 1_555 1_555 1_555 no
C(3) C(4) C(5) 120.7(4) 1_555 1_555 1_555 yes
C(3) C(4) H(2) 119.8(4) 1_555 1_555 1_555 no
C(5) C(4) H(2) 119.4(4) 1_555 1_555 1_555 no
C(4) C(5) C(6) 118.8(4) 1_555 1_555 1_555 yes
C(4) C(5) H(3) 120.6(4) 1_555 1_555 1_555 no
C(6) C(5) H(3) 120.6(4) 1_555 1_555 1_555 no
C(5) C(6) C(7) 121.4(4) 1_555 1_555 1_555 yes
C(5) C(6) H(4) 119.2(4) 1_555 1_555 1_555 no
C(7) C(6) H(4) 119.4(4) 1_555 1_555 1_555 no
C(2) C(7) C(6) 120.0(3) 1_555 1_555 1_555 yes
C(2) C(7) H(5) 120.1(3) 1_555 1_555 1_555 no
C(6) C(7) H(5) 120.0(3) 1_555 1_555 1_555 no
N(1) C(8) C(9) 119.3(3) 1_555 1_555 1_555 yes
N(1) C(8) C(13) 122.1(3) 1_555 1_555 1_555 yes
C(9) C(8) C(13) 118.5(3) 1_555 1_555 1_555 yes
C(8) C(9) C(10) 120.4(3) 1_555 1_555 1_555 yes
C(8) C(9) H(6) 120.1(3) 1_555 1_555 1_555 no
C(10) C(9) H(6) 119.4(3) 1_555 1_555 1_555 no
C(9) C(10) C(11) 120.7(3) 1_555 1_555 1_555 yes
C(9) C(10) H(7) 121.2(4) 1_555 1_555 1_555 no
C(11) C(10) H(7) 118.2(4) 1_555 1_555 1_555 no
C(10) C(11) C(12) 119.4(3) 1_555 1_555 1_555 yes
C(10) C(11) H(8) 121.2(4) 1_555 1_555 1_555 no
C(12) C(11) H(8) 119.4(4) 1_555 1_555 1_555 no
C(11) C(12) C(13) 120.1(4) 1_555 1_555 1_555 yes
C(11) C(12) H(9) 119.2(4) 1_555 1_555 1_555 no
C(13) C(12) H(9) 120.7(4) 1_555 1_555 1_555 no
C(8) C(13) C(12) 120.8(3) 1_555 1_555 1_555 yes
C(8) C(13) H(10) 120.2(3) 1_555 1_555 1_555 no
C(12) C(13) H(10) 119.0(3) 1_555 1_555 1_555 no
N(4) C(14) N(5) 112.3(3) 1_555 1_555 1_555 yes
N(4) C(14) N(6) 122.4(3) 1_555 1_555 1_555 yes
N(5) C(14) N(6) 125.3(3) 1_555 1_555 1_555 yes
N(6) C(15) C(16) 121.5(3) 1_555 1_555 1_555 yes
N(6) C(15) C(20) 120.6(3) 1_555 1_555 1_555 yes
C(16) C(15) C(20) 117.7(3) 1_555 1_555 1_555 yes
C(15) C(16) C(17) 121.7(4) 1_555 1_555 1_555 yes
C(15) C(16) H(11) 119.4(3) 1_555 1_555 1_555 no
C(17) C(16) H(11) 118.9(4) 1_555 1_555 1_555 no
C(16) C(17) C(18) 120.3(4) 1_555 1_555 1_555 yes
C(16) C(17) H(12) 120.7(4) 1_555 1_555 1_555 no
C(18) C(17) H(12) 119.0(4) 1_555 1_555 1_555 no
C(17) C(18) C(19) 119.2(4) 1_555 1_555 1_555 yes
C(17) C(18) H(13) 120.4(4) 1_555 1_555 1_555 no
C(19) C(18) H(13) 120.4(4) 1_555 1_555 1_555 no
C(18) C(19) C(20) 120.4(4) 1_555 1_555 1_555 yes
C(18) C(19) H(14) 119.0(4) 1_555 1_555 1_555 no
C(20) C(19) H(14) 120.6(4) 1_555 1_555 1_555 no
C(15) C(20) C(19) 120.6(3) 1_555 1_555 1_555 yes
C(15) C(20) H(15) 119.8(3) 1_555 1_555 1_555 no
C(19) C(20) H(15) 119.6(4) 1_555 1_555 1_555 no
N(4) C(21) C(22) 117.2(3) 1_555 1_555 1_555 yes
N(4) C(21) C(26) 123.9(3) 1_555 1_555 1_555 yes
C(22) C(21) C(26) 118.8(3) 1_555 1_555 1_555 yes
C(21) C(22) C(23) 121.3(4) 1_555 1_555 1_555 yes
C(21) C(22) H(16) 118.6(3) 1_555 1_555 1_555 no
C(23) C(22) H(16) 120.1(4) 1_555 1_555 1_555 no
C(22) C(23) C(24) 119.7(4) 1_555 1_555 1_555 yes
C(22) C(23) H(17) 119.1(4) 1_555 1_555 1_555 no
C(24) C(23) H(17) 121.2(4) 1_555 1_555 1_555 no
C(23) C(24) C(25) 119.7(4) 1_555 1_555 1_555 yes
C(23) C(24) H(18) 118.5(5) 1_555 1_555 1_555 no
C(25) C(24) H(18) 121.7(5) 1_555 1_555 1_555 no
C(24) C(25) C(26) 120.6(4) 1_555 1_555 1_555 yes
C(24) C(25) H(19) 118.7(4) 1_555 1_555 1_555 no
C(26) C(25) H(19) 120.7(4) 1_555 1_555 1_555 no
C(21) C(26) C(25) 119.7(4) 1_555 1_555 1_555 yes
C(21) C(26) H(20) 120.0(3) 1_555 1_555 1_555 no
C(25) C(26) H(20) 120.2(4) 1_555 1_555 1_555 no

loop_
_geom_bond_atom_site_label_1
_geom_bond_atom_site_label_2
_geom_bond_distance
_geom_bond_site_symmetry_1
_geom_bond_site_symmetry_2
_geom_bond_publ_flag
N(1) C(1) 1.287(3) 1_555 1_555 yes
N(1) C(8) 1.416(3) 1_555 1_555 yes
N(2) C(1) 1.357(3) 1_555 1_555 yes
N(3) C(1) 1.385(3) 1_555 1_555 yes
N(3) C(2) 1.417(3) 1_555 1_555 yes
N(4) C(14) 1.374(4) 1_555 1_555 yes
N(4) C(21) 1.395(4) 1_555 1_555 yes
N(5) C(14) 1.358(3) 1_555 1_555 yes
N(6) C(14) 1.278(3) 1_555 1_555 yes
N(6) C(15) 1.415(3) 1_555 1_555 yes
C(2) C(3) 1.377(4) 1_555 1_555 yes
C(2) C(7) 1.375(4) 1_555 1_555 yes
C(3) C(4) 1.382(4) 1_555 1_555 yes
C(4) C(5) 1.366(5) 1_555 1_555 yes
C(5) C(6) 1.361(4) 1_555 1_555 yes
C(6) C(7) 1.378(4) 1_555 1_555 yes
C(8) C(9) 1.385(4) 1_555 1_555 yes
C(8) C(13) 1.393(4) 1_555 1_555 yes
C(9) C(10) 1.380(4) 1_555 1_555 yes
C(10) C(11) 1.373(5) 1_555 1_555 yes
C(11) C(12) 1.383(4) 1_555 1_555 yes
C(12) C(13) 1.375(4) 1_555 1_555 yes
C(15) C(16) 1.375(4) 1_555 1_555 yes
C(15) C(20) 1.387(4) 1_555 1_555 yes
C(16) C(17) 1.374(4) 1_555 1_555 yes
C(17) C(18) 1.369(5) 1_555 1_555 yes
C(18) C(19) 1.372(5) 1_555 1_555 yes
C(19) C(20) 1.386(4) 1_555 1_555 yes
C(21) C(22) 1.375(4) 1_555 1_555 yes
C(21) C(26) 1.379(4) 1_555 1_555 yes
C(22) C(23) 1.373(4) 1_555 1_555 yes
C(23) C(24) 1.375(5) 1_555 1_555 yes
C(24) C(25) 1.363(5) 1_555 1_555 yes
C(25) C(26) 1.390(4) 1_555 1_555 yes

loop_
_geom_contact_atom_site_label_1
_geom_contact_atom_site_label_2
_geom_contact_distance
_geom_contact_site_symmetry_1
_geom_contact_site_symmetry_2
N(1) N(4) 3.081(3) 1_555 2_545
N(1) N(5) 3.540(4) 1_555 2_545
N(2) N(6) 2.967(3) 1_555 2_645
N(2) C(14) 3.477(4) 1_555 4_555
N(2) C(26) 3.523(4) 1_555 2_645
N(2) N(5) 3.531(4) 1_555 4_555
N(3) N(6) 3.388(4) 1_555 2_645
N(3) C(26) 3.509(4) 1_555 2_645
N(4) C(7) 3.549(4) 1_555 2_555
N(5) C(9) 3.342(4) 1_555 4_554
N(5) C(10) 3.344(4) 1_555 4_554
N(5) C(8) 3.547(4) 1_555 4_554
N(5) C(11) 3.553(4) 1_555 4_554
C(10) C(19) 3.421(5) 1_555 4_455
